data_7042639
loop_
_publ_author_name
'Cui, Yu'
'Chen, Zi-Man'
'Jiang, Xuan-Feng'
'Tong, Jin'
'Yu, Shu-Yan'

_publ_section_title
;
 Self-Assembly and Anion sensing of Metal-organic [M6L2] Cages from
 Fluorescent Triphenylamine Tri-pyrazoles with Dipalladium(II,II) Corners
;
_journal_name_full 'Dalton Trans.'
_journal_paper_doi 10.1039/C7DT00179G
_journal_year 2017
_chemical_formula_sum 'C10 H24 N2 Na2 O14 Pd S2'
_chemical_formula_weight 612.81
_chemical_name_systematic
;
 ?
;
_space_group_crystal_system triclinic
_space_group_IT_number 2
_space_group_name_Hall '-P 1'
_space_group_name_H-M_alt 'P -1'
_symmetry_space_group_name_Hall '-P 1'
_symmetry_space_group_name_H-M 'P -1'
_atom_sites_solution_hydrogens mixed
_audit_creation_method SHELXL-2013
_audit_update_record
;
2017-03-23 deposited with the CCDC.
2017-04-04 downloaded from the CCDC.
;
_cell_angle_alpha 80.189(3)
_cell_angle_beta 88.135(3)
_cell_angle_gamma 76.622(3)
_cell_formula_units_Z 2
_cell_length_a 6.9785(3)
_cell_length_b 11.4585(4)
_cell_length_c 14.2260(5)
_cell_measurement_reflns_used 5670
_cell_measurement_temperature 100.00(10)
_cell_measurement_theta_max 74.23
_cell_measurement_theta_min 4.14
_cell_volume 1090.47(7)
_computing_data_collection 'CrysAlisPro 1.171.38.43f (Rigaku OD, 2015)'
_computing_molecular_graphics 'SHELXTL (Bruker, 2008)'
_computing_publication_material 'SHELXTL (Bruker, 2008)'
_computing_structure_refinement 'SHELXL-2013 (Sheldrick, 2013)'
_computing_structure_solution 'SHELXTL (Bruker, 2008)'
_diffrn_ambient_temperature 100.00(10)
_diffrn_measured_fraction_theta_full 0.998
_diffrn_measured_fraction_theta_max 0.971
_diffrn_measurement_device_type 'SuperNova, Dual, Cu at zero, AtlasS2'
_diffrn_radiation_type CuK\a
_diffrn_radiation_wavelength 1.54178
_diffrn_reflns_av_R_equivalents 0.0418
_diffrn_reflns_av_unetI/netI 0.0304
_diffrn_reflns_Laue_measured_fraction_full 0.998
_diffrn_reflns_Laue_measured_fraction_max 0.971
_diffrn_reflns_limit_h_max 8
_diffrn_reflns_limit_h_min -6
_diffrn_reflns_limit_k_max 14
_diffrn_reflns_limit_k_min -14
_diffrn_reflns_limit_l_max 17
_diffrn_reflns_limit_l_min -17
_diffrn_reflns_number 11606
_diffrn_reflns_point_group_measured_fraction_full 0.998
_diffrn_reflns_point_group_measured_fraction_max 0.971
_diffrn_reflns_theta_full 67.679
_diffrn_reflns_theta_max 74.375
_diffrn_reflns_theta_min 4.022
_diffrn_source 'micro-focus sealed X-ray tube'
_exptl_absorpt_coefficient_mu 9.709
_exptl_absorpt_correction_T_max 1.00000
_exptl_absorpt_correction_T_min 0.23952
_exptl_absorpt_correction_type multi-scan
_exptl_absorpt_process_details
;
CrysAlisPro 1.171.38.43f (Rigaku Oxford Diffraction, 2015)
Empirical absorption correction using spherical harmonics,
 implemented in SCALE3 ABSPACK scaling algorithm.
;
_exptl_crystal_colour 'light yellow'
_exptl_crystal_density_diffrn 1.866
_exptl_crystal_description block
_exptl_crystal_F_000 620
_exptl_crystal_size_max 0.5
_exptl_crystal_size_mid 0.12
_exptl_crystal_size_min 0.05
_refine_diff_density_max 3.119
_refine_diff_density_min -0.771
_refine_diff_density_rms 0.189
_refine_ls_extinction_method none
_refine_ls_goodness_of_fit_ref 0.929
_refine_ls_hydrogen_treatment mixed
_refine_ls_matrix_type full
_refine_ls_number_parameters 299
_refine_ls_number_reflns 4333
_refine_ls_number_restraints 0
_refine_ls_restrained_S_all 0.929
_refine_ls_R_factor_all 0.0492
_refine_ls_R_factor_gt 0.0489
_refine_ls_shift/su_max 0.001
_refine_ls_shift/su_mean 0.000
_refine_ls_structure_factor_coef Fsqd
_refine_ls_weighting_details
;
 w=1/[\s^2^(Fo^2^)+(0.0873P)^2^+3.8855P]
 where P=(Fo^2^+2Fc^2^)/3
;
_refine_ls_weighting_scheme calc
_refine_ls_wR_factor_gt 0.1244
_refine_ls_wR_factor_ref 0.1247
_reflns_Friedel_coverage 0.000
_reflns_number_gt 4312
_reflns_number_total 4333
_reflns_threshold_expression 'I > 2\s(I)'
_cod_data_source_file c7dt00179g2.cif
_cod_data_source_block a
_cod_database_code 7042639
_shelx_space_group_comment
;
The symmetry employed for this shelxl refinement is uniquely defined
by the following loop, which should always be used as a source of
symmetry information in preference to the above space-group names.
They are only intended as comments.
;
_shelxl_version_number 2013-2

loop_
_space_group_symop_operation_xyz
'x, y, z'
'-x, -y, -z'

loop_
_atom_site_label
_atom_site_type_symbol
_atom_site_fract_x
_atom_site_fract_y
_atom_site_fract_z
_atom_site_U_iso_or_equiv
_atom_site_adp_type
_atom_site_occupancy
_atom_site_site_symmetry_order
_atom_site_calc_flag
_atom_site_refinement_flags_posn
_atom_site_refinement_flags_adp
Pd1 Pd 0.26466(4) 0.52640(2) 0.19562(2) 0.02696(13) Uani 1 1 d . .
N1 N 0.3530(5) 0.4101(3) 0.0914(3) 0.0311(7) Uani 1 1 d . .
N2 N 0.1594(5) 0.6446(3) 0.0671(3) 0.0302(7) Uani 1 1 d . .
C1 C 0.4421(6) 0.2914(4) 0.1077(3) 0.0341(9) Uani 1 1 d . .
H1A H 0.4891 0.2563 0.1689 0.041 Uiso 1 1 calc R U
C2 C 0.4673(7) 0.2191(5) 0.0382(4) 0.0385(10) Uani 1 1 d . .
H2A H 0.5309 0.1373 0.0520 0.046 Uiso 1 1 calc R U
C3 C 0.3964(7) 0.2705(5) -0.0524(4) 0.0414(11) Uani 1 1 d . .
H3A H 0.4113 0.2236 -0.1006 0.050 Uiso 1 1 calc R U
C4 C 0.3028(7) 0.3924(5) -0.0709(3) 0.0380(10) Uani 1 1 d . .
H4A H 0.2556 0.4285 -0.1319 0.046 Uiso 1 1 calc R U
C5 C 0.2799(6) 0.4607(4) 0.0026(3) 0.0332(9) Uani 1 1 d . .
C6 C 0.1796(6) 0.5908(4) -0.0114(3) 0.0330(9) Uani 1 1 d . .
C7 C 0.1087(7) 0.6567(5) -0.0994(3) 0.0386(10) Uani 1 1 d . .
H7A H 0.1198 0.6184 -0.1526 0.046 Uiso 1 1 calc R U
C8 C 0.0218(7) 0.7789(5) -0.1076(3) 0.0412(11) Uani 1 1 d . .
H8A H -0.0285 0.8236 -0.1659 0.049 Uiso 1 1 calc R U
C9 C 0.0106(7) 0.8339(5) -0.0283(3) 0.0389(10) Uani 1 1 d . .
H9A H -0.0434 0.9169 -0.0326 0.047 Uiso 1 1 calc R U
C10 C 0.0811(7) 0.7637(4) 0.0584(3) 0.0349(9) Uani 1 1 d . .
H10A H 0.0736 0.8009 0.1121 0.042 Uiso 1 1 calc R U
S1 S 0.42772(14) 0.39761(9) 0.31927(7) 0.0273(2) Uani 1 1 d . .
S2 S 0.09292(14) 0.64623(9) 0.29439(7) 0.0278(2) Uani 1 1 d . .
O1 O 0.4626(4) 0.4511(3) 0.4018(2) 0.0316(6) Uani 1 1 d . .
O2 O 0.3171(4) 0.3008(3) 0.3482(2) 0.0325(6) Uani 1 1 d . .
O3 O 0.6215(4) 0.3424(3) 0.2794(2) 0.0314(6) Uani 1 1 d . .
O4 O 0.0545(4) 0.5817(3) 0.3889(2) 0.0313(6) Uani 1 1 d . .
O5 O 0.1962(4) 0.7438(3) 0.3033(2) 0.0327(6) Uani 1 1 d . .
O6 O -0.0982(4) 0.7018(3) 0.2437(2) 0.0313(6) Uani 1 1 d . .
Na1 Na 0.2497(2) 0.49006(15) 0.52973(12) 0.0320(4) Uani 1 1 d . .
Na2 Na 0.7531(2) 0.00308(15) 0.49352(11) 0.0306(3) Uani 1 1 d . .
O1W O 0.4054(4) 0.3065(3) 0.6313(2) 0.0326(6) Uani 1 1 d . .
H1WA H 0.3292 0.2943 0.6772 0.057(19) Uiso 1 1 d R .
H1WB H 0.5295 0.3040 0.6470 0.046(16) Uiso 1 1 d R .
O2W O 0.0827(5) 0.6569(3) 0.5984(2) 0.0324(6) Uani 1 1 d . .
H2WB H -0.0241 0.6551 0.6157 0.025(12) Uiso 1 1 d R .
H2WA H 0.1461 0.6534 0.6362 0.05(2) Uiso 1 1 d R .
O3W O 1.0553(4) -0.1350(3) 0.4641(2) 0.0326(6) Uani 1 1 d . .
H3WB H 1.0780 -0.1832 0.5023 0.041(17) Uiso 1 1 d R .
H3WA H 1.0936 -0.1637 0.4139 0.045(16) Uiso 1 1 d R .
O4W O 0.7883(5) 0.0913(3) 0.3290(2) 0.0331(6) Uani 1 1 d . .
H4WA H 0.7278 0.1497 0.3202 0.027(14) Uiso 1 1 d R .
H4WB H 0.9180 0.0847 0.3324 0.019(10) Uiso 1 1 d R .
O5W O 0.4473(4) 0.1353(3) 0.5144(2) 0.0325(6) Uani 1 1 d . .
H5WA H 0.4319 0.1827 0.5600 0.08(2) Uiso 1 1 d R .
H5WB H 0.4100 0.1822 0.4664 0.058(19) Uiso 1 1 d R .
O6W O 0.8102(5) -0.0879(3) 0.6617(2) 0.0340(7) Uani 1 1 d . .
H6WB H 0.7640 -0.0518 0.7033 0.06(2) Uiso 1 1 d R .
O7W O 0.6838(5) 0.0481(3) 0.8014(2) 0.0384(7) Uani 1 1 d . .
H7WB H 0.5395 0.0552 0.8103 0.08(2) Uiso 1 1 d R .
H7WA H 0.7052 0.0977 0.7810 0.031(16) Uiso 1 1 d R .
O8W O 0.2852(5) 0.0504(3) 0.8046(2) 0.0398(7) Uani 1 1 d . .
H8WB H 0.2251 0.1077 0.7940 0.042(17) Uiso 1 1 d R .
H8WA H 0.2746 0.0153 0.7673 0.047(18) Uiso 1 1 d R .
H6WA H 0.762(10) -0.132(6) 0.666(5) 0.043(19) Uiso 1 1 d . .

loop_
_atom_site_aniso_label
_atom_site_aniso_U_11
_atom_site_aniso_U_22
_atom_site_aniso_U_33
_atom_site_aniso_U_23
_atom_site_aniso_U_13
_atom_site_aniso_U_12
Pd1 0.02937(19) 0.02716(19) 0.02284(18) -0.00328(12) -0.00139(11) -0.00389(12)
N1 0.0303(17) 0.0368(19) 0.0273(17) -0.0074(14) 0.0007(14) -0.0088(15)
N2 0.0260(17) 0.0363(19) 0.0254(17) 0.0001(14) -0.0006(13) -0.0051(14)
C1 0.032(2) 0.038(2) 0.035(2) -0.0084(18) 0.0012(17) -0.0102(18)
C2 0.034(2) 0.042(2) 0.042(3) -0.015(2) 0.0036(19) -0.0078(19)
C3 0.040(2) 0.052(3) 0.038(2) -0.019(2) 0.0070(19) -0.015(2)
C4 0.035(2) 0.053(3) 0.029(2) -0.012(2) 0.0025(17) -0.014(2)
C5 0.029(2) 0.045(2) 0.028(2) -0.0075(18) 0.0008(16) -0.0127(18)
C6 0.028(2) 0.044(2) 0.027(2) -0.0041(17) 0.0018(16) -0.0092(17)
C7 0.032(2) 0.055(3) 0.028(2) -0.0040(19) 0.0014(17) -0.011(2)
C8 0.035(2) 0.053(3) 0.030(2) 0.007(2) -0.0030(18) -0.007(2)
C9 0.036(2) 0.038(2) 0.036(2) 0.0053(19) -0.0003(18) -0.0043(19)
C10 0.034(2) 0.037(2) 0.030(2) 0.0009(17) 0.0020(17) -0.0058(18)
S1 0.0288(5) 0.0268(5) 0.0244(5) -0.0028(4) -0.0014(4) -0.0038(4)
S2 0.0295(5) 0.0275(5) 0.0247(5) -0.0036(4) -0.0010(4) -0.0035(4)
O1 0.0325(15) 0.0336(15) 0.0274(14) -0.0067(12) -0.0032(11) -0.0039(12)
O2 0.0339(15) 0.0287(14) 0.0331(15) -0.0019(12) -0.0020(12) -0.0058(12)
O3 0.0316(15) 0.0337(15) 0.0275(14) -0.0055(12) -0.0017(11) -0.0039(12)
O4 0.0326(15) 0.0331(15) 0.0260(14) -0.0032(12) 0.0012(11) -0.0042(12)
O5 0.0365(16) 0.0293(15) 0.0334(15) -0.0077(12) 0.0005(12) -0.0077(12)
O6 0.0311(15) 0.0319(15) 0.0281(14) -0.0038(12) -0.0008(11) -0.0025(12)
Na1 0.0344(8) 0.0318(8) 0.0275(8) -0.0044(6) -0.0015(6) -0.0034(7)
Na2 0.0322(8) 0.0295(8) 0.0295(8) -0.0041(6) -0.0004(6) -0.0063(6)
O1W 0.0320(15) 0.0345(15) 0.0310(15) -0.0051(12) 0.0008(12) -0.0070(12)
O2W 0.0301(16) 0.0354(16) 0.0311(15) -0.0052(12) -0.0015(13) -0.0064(12)
O3W 0.0385(16) 0.0290(15) 0.0287(15) -0.0036(13) -0.0002(12) -0.0053(12)
O4W 0.0344(16) 0.0283(16) 0.0335(16) -0.0037(12) -0.0016(12) -0.0018(13)
O5W 0.0362(16) 0.0294(15) 0.0306(15) -0.0041(12) -0.0019(12) -0.0051(12)
O6W 0.0384(17) 0.0333(17) 0.0310(16) -0.0064(13) 0.0006(13) -0.0088(14)
O7W 0.0432(18) 0.0325(17) 0.0382(17) -0.0042(14) 0.0012(14) -0.0071(14)
O8W 0.0460(19) 0.0304(17) 0.0397(18) -0.0061(14) -0.0063(14) -0.0012(15)

loop_
_atom_type_symbol
_atom_type_description
_atom_type_scat_dispersion_real
_atom_type_scat_dispersion_imag
_atom_type_scat_source
C C 0.0181 0.0091 'International Tables Vol C Tables 4.2.6.8 and 6.1.1.4'
H H 0.0000 0.0000 'International Tables Vol C Tables 4.2.6.8 and 6.1.1.4'
N N 0.0311 0.0180 'International Tables Vol C Tables 4.2.6.8 and 6.1.1.4'
O O 0.0492 0.0322 'International Tables Vol C Tables 4.2.6.8 and 6.1.1.4'
Na Na 0.1353 0.1239 'International Tables Vol C Tables 4.2.6.8 and 6.1.1.4'
S S 0.3331 0.5567 'International Tables Vol C Tables 4.2.6.8 and 6.1.1.4'
Pd Pd 0.1215 3.9337 'International Tables Vol C Tables 4.2.6.8 and 6.1.1.4'

loop_
_geom_angle_atom_site_label_1
_geom_angle_atom_site_label_2
_geom_angle_atom_site_label_3
_geom_angle
_geom_angle_site_symmetry_1
_geom_angle_site_symmetry_3
N2 Pd1 N1 77.99(14) . .
N2 Pd1 S1 169.96(10) . .
N1 Pd1 S1 96.54(10) . .
N2 Pd1 S2 96.05(10) . .
N1 Pd1 S2 165.11(10) . .
S1 Pd1 S2 91.20(4) . .
C1 N1 C5 118.4(4) . .
C1 N1 Pd1 127.1(3) . .
C5 N1 Pd1 113.6(3) . .
C10 N2 C6 119.5(4) . .
C10 N2 Pd1 125.7(3) . .
C6 N2 Pd1 114.8(3) . .
N1 C1 C2 123.1(4) . .
N1 C1 H1A 118.4 . .
C2 C1 H1A 118.4 . .
C1 C2 C3 118.6(5) . .
C1 C2 H2A 120.7 . .
C3 C2 H2A 120.7 . .
C2 C3 C4 119.4(4) . .
C2 C3 H3A 120.3 . .
C4 C3 H3A 120.3 . .
C3 C4 C5 119.4(5) . .
C3 C4 H4A 120.3 . .
C5 C4 H4A 120.3 . .
N1 C5 C4 121.0(4) . .
N1 C5 C6 116.5(4) . .
C4 C5 C6 122.5(4) . .
N2 C6 C7 120.6(4) . .
N2 C6 C5 116.3(4) . .
C7 C6 C5 123.0(4) . .
C8 C7 C6 119.8(5) . .
C8 C7 H7A 120.1 . .
C6 C7 H7A 120.1 . .
C9 C8 C7 119.0(4) . .
C9 C8 H8A 120.5 . .
C7 C8 H8A 120.5 . .
C8 C9 C10 119.0(5) . .
C8 C9 H9A 120.5 . .
C10 C9 H9A 120.5 . .
N2 C10 C9 122.0(4) . .
N2 C10 H10A 119.0 . .
C9 C10 H10A 119.0 . .
O1 S1 O2 110.48(18) . .
O1 S1 O3 108.90(17) . .
O2 S1 O3 108.72(18) . .
O1 S1 Pd1 116.39(13) . .
O2 S1 Pd1 107.22(13) . .
O3 S1 Pd1 104.80(12) . .
O4 S2 O5 110.69(18) . .
O4 S2 O6 108.95(18) . .
O5 S2 O6 109.12(18) . .
O4 S2 Pd1 114.78(13) . .
O5 S2 Pd1 109.04(13) . .
O6 S2 Pd1 103.96(12) . .
S1 O1 Na1 127.62(18) . .
S1 O1 Na1 136.46(18) . 2_666
Na1 O1 Na1 95.59(11) . 2_666
S2 O4 Na1 134.82(18) . .
S2 O4 Na1 134.86(18) . 2_566
Na1 O4 Na1 90.26(11) . 2_566
O2W Na1 O1 138.68(13) . .
O2W Na1 O1W 119.17(13) . .
O1 Na1 O1W 93.71(12) . .
O2W Na1 O4 86.87(12) . .
O1 Na1 O4 74.93(11) . .
O1W Na1 O4 147.08(13) . .
O2W Na1 O1 79.70(11) . 2_666
O1 Na1 O1 84.41(11) . 2_666
O1W Na1 O1 77.47(11) . 2_666
O4 Na1 O1 130.30(12) . 2_666
O2W Na1 O4 76.38(11) . 2_566
O1 Na1 O4 138.61(12) . 2_566
O1W Na1 O4 78.53(11) . 2_566
O4 Na1 O4 89.74(11) . 2_566
O1 Na1 O4 131.58(11) 2_666 2_566
O2W Na1 Na1 77.89(10) . 2_566
O1 Na1 Na1 112.09(11) . 2_566
O1W Na1 Na1 114.85(11) . 2_566
O4 Na1 Na1 47.30(8) . 2_566
O1 Na1 Na1 157.55(11) 2_666 2_566
O4 Na1 Na1 42.44(7) 2_566 2_566
O2W Na1 Na1 111.24(11) . 2_666
O1 Na1 Na1 44.17(8) . 2_666
O1W Na1 Na1 83.69(10) . 2_666
O4 Na1 Na1 106.50(10) . 2_666
O1 Na1 Na1 40.24(8) 2_666 2_666
O4 Na1 Na1 162.11(11) 2_566 2_666
Na1 Na1 Na1 153.01(10) 2_566 2_666
O2W Na1 H2WA 15.5 . .
O1 Na1 H2WA 138.7 . .
O1W Na1 H2WA 106.8 . .
O4 Na1 H2WA 101.6 . .
O1 Na1 H2WA 66.4 2_666 .
O4 Na1 H2WA 81.5 2_566 .
Na1 Na1 H2WA 91.5 2_566 .
Na1 Na1 H2WA 102.0 2_666 .
O5W Na2 O5W 82.51(12) . 2_656
O5W Na2 O3W 94.66(12) . 2_756
O5W Na2 O3W 168.27(13) 2_656 2_756
O5W Na2 O3W 176.43(13) . .
O5W Na2 O3W 95.06(12) 2_656 .
O3W Na2 O3W 88.24(12) 2_756 .
O5W Na2 O4W 94.93(12) . .
O5W Na2 O4W 104.02(12) 2_656 .
O3W Na2 O4W 87.53(12) 2_756 .
O3W Na2 O4W 83.09(12) . .
O5W Na2 O6W 96.59(12) . .
O5W Na2 O6W 87.22(13) 2_656 .
O3W Na2 O6W 81.79(13) 2_756 .
O3W Na2 O6W 85.88(12) . .
O4W Na2 O6W 164.87(14) . .
O5W Na2 Na2 138.77(11) . 2_756
O5W Na2 Na2 137.99(11) 2_656 2_756
O3W Na2 Na2 44.15(8) 2_756 2_756
O3W Na2 Na2 44.08(8) . 2_756
O4W Na2 Na2 83.46(10) . 2_756
O6W Na2 Na2 81.40(10) . 2_756
O5W Na2 Na2 41.31(8) . 2_656
O5W Na2 Na2 41.20(8) 2_656 2_656
O3W Na2 Na2 134.90(11) 2_756 2_656
O3W Na2 Na2 136.20(11) . 2_656
O4W Na2 Na2 102.62(10) . 2_656
O6W Na2 Na2 92.52(11) . 2_656
Na2 Na2 Na2 173.91(11) 2_756 2_656
O5W Na2 H4WB 110.1 . .
O5W Na2 H4WB 117.1 2_656 .
O3W Na2 H4WB 74.6 2_756 .
O3W Na2 H4WB 68.6 . .
O4W Na2 H4WB 19.5 . .
O6W Na2 H4WB 145.3 . .
Na2 Na2 H4WB 64.0 2_756 .
Na2 Na2 H4WB 122.1 2_656 .
Na1 O1W H1WA 107.8 . .
Na1 O1W H1WB 113.7 . .
H1WA O1W H1WB 115.8 . .
Na1 O2W H2WB 115.6 . .
Na1 O2W H2WA 100.6 . .
H2WB O2W H2WA 112.0 . .
Na2 O3W Na2 91.76(12) 2_756 .
Na2 O3W H3WB 100.4 2_756 .
Na2 O3W H3WB 110.3 . .
Na2 O3W H3WA 113.9 2_756 .
Na2 O3W H3WA 129.4 . .
H3WB O3W H3WA 107.0 . .
Na2 O4W H4WA 109.0 . .
Na2 O4W H4WB 95.6 . .
H4WA O4W H4WB 117.6 . .
Na2 O5W Na2 97.49(12) . 2_656
Na2 O5W H5WA 120.7 . .
Na2 O5W H5WA 122.2 2_656 .
Na2 O5W H5WB 111.9 . .
Na2 O5W H5WB 98.6 2_656 .
H5WA O5W H5WB 104.1 . .
Na2 O6W H6WB 121.5 . .
Na2 O6W H6WA 102(6) . .
H6WB O6W H6WA 102.0 . .
H7WB O7W H7WA 113.2 . .
H8WB O8W H8WA 109.3 . .

loop_
_geom_bond_atom_site_label_1
_geom_bond_atom_site_label_2
_geom_bond_distance
_geom_bond_site_symmetry_2
Pd1 N2 2.122(3) .
Pd1 N1 2.141(4) .
Pd1 S1 2.2439(10) .
Pd1 S2 2.2544(10) .
N1 C1 1.343(6) .
N1 C5 1.359(6) .
N2 C10 1.334(6) .
N2 C6 1.352(6) .
C1 C2 1.377(6) .
C1 H1A 0.9300 .
C2 C3 1.378(7) .
C2 H2A 0.9300 .
C3 C4 1.382(8) .
C3 H3A 0.9300 .
C4 C5 1.394(6) .
C4 H4A 0.9300 .
C5 C6 1.475(7) .
C6 C7 1.388(6) .
C7 C8 1.378(8) .
C7 H7A 0.9300 .
C8 C9 1.375(7) .
C8 H8A 0.9300 .
C9 C10 1.388(6) .
C9 H9A 0.9300 .
C10 H10A 0.9300 .
S1 O1 1.465(3) .
S1 O2 1.489(3) .
S1 O3 1.492(3) .
S2 O4 1.469(3) .
S2 O5 1.488(3) .
S2 O6 1.489(3) .
O1 Na1 2.348(3) .
O1 Na1 2.532(3) 2_666
O4 Na1 2.402(3) .
O4 Na1 2.616(3) 2_566
Na1 O2W 2.345(3) .
Na1 O1W 2.387(3) .
Na1 O1 2.532(3) 2_666
Na1 O4 2.616(3) 2_566
Na1 Na1 3.559(3) 2_566
Na1 Na1 3.617(3) 2_666
Na1 H2WA 2.5661 .
Na2 O5W 2.357(3) .
Na2 O5W 2.362(3) 2_656
Na2 O3W 2.395(3) 2_756
Na2 O3W 2.398(3) .
Na2 O4W 2.415(3) .
Na2 O6W 2.447(4) .
Na2 Na2 3.440(3) 2_756
Na2 Na2 3.548(3) 2_656
Na2 H4WB 2.6550 .
O1W H1WA 0.8436 .
O1W H1WB 0.8939 .
O2W H2WB 0.7808 .
O2W H2WA 0.6976 .
O3W Na2 2.395(3) 2_756
O3W H3WB 0.6988 .
O3W H3WA 0.8464 .
O4W H4WA 0.6974 .
O4W H4WB 0.8925 .
O5W Na2 2.362(3) 2_656
O5W H5WA 0.9037 .
O5W H5WB 0.8029 .
O6W H6WB 0.7963 .
O6W H6WA 0.67(7) .
O7W H7WB 0.9972 .
O7W H7WA 0.6407 .
O8W H8WB 0.6875 .
O8W H8WA 0.7336 .

loop_
_geom_torsion_atom_site_label_1
_geom_torsion_atom_site_label_2
_geom_torsion_atom_site_label_3
_geom_torsion_atom_site_label_4
_geom_torsion
_geom_torsion_site_symmetry_4
C5 N1 C1 C2 1.6(6) .
Pd1 N1 C1 C2 169.9(3) .
N1 C1 C2 C3 -0.6(7) .
C1 C2 C3 C4 0.1(7) .
C2 C3 C4 C5 -0.8(7) .
C1 N1 C5 C4 -2.3(6) .
Pd1 N1 C5 C4 -172.1(3) .
C1 N1 C5 C6 178.8(4) .
Pd1 N1 C5 C6 9.0(5) .
C3 C4 C5 N1 1.9(7) .
C3 C4 C5 C6 -179.2(4) .
C10 N2 C6 C7 -4.0(6) .
Pd1 N2 C6 C7 177.1(3) .
C10 N2 C6 C5 175.9(4) .
Pd1 N2 C6 C5 -3.0(5) .
N1 C5 C6 N2 -4.1(6) .
C4 C5 C6 N2 177.0(4) .
N1 C5 C6 C7 175.8(4) .
C4 C5 C6 C7 -3.2(7) .
N2 C6 C7 C8 1.8(7) .
C5 C6 C7 C8 -178.0(4) .
C6 C7 C8 C9 1.3(7) .
C7 C8 C9 C10 -2.2(7) .
C6 N2 C10 C9 3.1(7) .
Pd1 N2 C10 C9 -178.1(3) .
C8 C9 C10 N2 0.0(7) .
O2 S1 O1 Na1 -37.1(3) .
O3 S1 O1 Na1 -156.4(2) .
Pd1 S1 O1 Na1 85.5(2) .
O2 S1 O1 Na1 134.7(2) 2_666
O3 S1 O1 Na1 15.4(3) 2_666
Pd1 S1 O1 Na1 -102.7(2) 2_666
O5 S2 O4 Na1 -49.5(3) .
O6 S2 O4 Na1 -169.5(2) .
Pd1 S2 O4 Na1 74.5(3) .
O5 S2 O4 Na1 134.1(2) 2_566
O6 S2 O4 Na1 14.2(3) 2_566
Pd1 S2 O4 Na1 -101.9(2) 2_566
